data_2220488
loop_
_publ_author_name
'Callejo, Lorena'
'De la Pinta, Noelia'
'Vitoria, Pablo'
'Cort\'es, Roberto'

_publ_section_title
Aqua(dicyanamido-\k<i>N</i>^1^)(nitrato-\k^2^<i>O</i>,<i>O</i>')(2,3,5,6-tetra-2-pyridylpyrazine-\k^3^<i>N</i>^2^,<i>N</i>^1^,<i>N</i>^6^)manganese(II)
_journal_coeditor_code FJ2176
_journal_issue 1
_journal_name_full 'Acta Crystallographica Section E'
_journal_page_first m68
_journal_page_last m69
_journal_paper_doi 10.1107/S1600536808041755
_journal_volume 65
_journal_year 2009
_chemical_formula_iupac '[Mn (C2 N3) (N O3) (C24 H16 N6) (H2 O)]'
_chemical_formula_moiety 'C26 H18 Mn1 N10 O4'
_chemical_formula_sum 'C26 H18 Mn N10 O4'
_chemical_formula_weight 589.44
_chemical_name_systematic
;
Aqua(dicyanamido-\kN^1^)(nitrato-\k^2^<i>O</i>,<i>O</i>')(2,3,5,6-tetra-2-
pyridylpyrazine-\k^3^<i>N</i>^2^,<i>N</i>^1^,<i>N</i>^6^)manganese(II)
;
_space_group_IT_number 14
_symmetry_cell_setting monoclinic
_symmetry_space_group_name_Hall '-P 2yn'
_symmetry_space_group_name_H-M 'P 1 21/n 1'
_atom_sites_solution_hydrogens difmap
_atom_sites_solution_primary direct
_atom_sites_solution_secondary difmap
_audit_creation_method 'WinGX routine CIF_UPDATE'
_cell_angle_alpha 90
_cell_angle_beta 94.491(6)
_cell_angle_gamma 90
_cell_formula_units_Z 4
_cell_length_a 14.0988(11)
_cell_length_b 9.7739(8)
_cell_length_c 18.7205(13)
_cell_measurement_reflns_used 2543
_cell_measurement_temperature 298(2)
_cell_measurement_theta_max 31.8636
_cell_measurement_theta_min 3.17
_cell_volume 2571.8(3)
_computing_cell_refinement
;
CrysAlis RED (Oxford Diffraction, 2007)
;
_computing_data_collection
;
CrysAlis CCD (Oxford Diffraction, 2007)
;
_computing_data_reduction
;
CrysAlis RED (Oxford Diffraction, 2007)
;
_computing_molecular_graphics 'DIAMOND (Brandenburg, 2007)'
_computing_publication_material 'WinGX (Farrugia, 1999) and PLATON (Spek, 2003)'
_computing_structure_refinement 'SHELXL97 (Sheldrick, 2008)'
_computing_structure_solution 'SIR2004 Burla <i>et al.</i> (2005)'
_diffrn_ambient_temperature 298(2)
_diffrn_detector_area_resol_mean 8.3504
_diffrn_measured_fraction_theta_full 0.999
_diffrn_measured_fraction_theta_max 0.999
_diffrn_measurement_device_type 'Oxford Diffraction Xcalibur 2'
_diffrn_measurement_method \w
_diffrn_radiation_monochromator graphite
_diffrn_radiation_source 'Enhance (Mo) X-ray Source'
_diffrn_radiation_type MoK\a
_diffrn_radiation_wavelength 0.71073
_diffrn_reflns_av_R_equivalents 0.0538
_diffrn_reflns_av_sigmaI/netI 0.0575
_diffrn_reflns_limit_h_max 19
_diffrn_reflns_limit_h_min -18
_diffrn_reflns_limit_k_max 12
_diffrn_reflns_limit_k_min -13
_diffrn_reflns_limit_l_max 26
_diffrn_reflns_limit_l_min -26
_diffrn_reflns_number 24694
_diffrn_reflns_theta_full 30.00
_diffrn_reflns_theta_max 30.00
_diffrn_reflns_theta_min 2.72
_diffrn_standards_decay_% 0.0(3)
_diffrn_standards_interval_count 60
_diffrn_standards_number 2
_exptl_absorpt_coefficient_mu 0.569
_exptl_absorpt_correction_T_max 0.96873
_exptl_absorpt_correction_T_min 0.85592
_exptl_absorpt_correction_type analytical
_exptl_absorpt_process_details
;
(CrysAlis RED; Oxford Diffraction, 2007)
;
_exptl_crystal_colour yellow
_exptl_crystal_density_diffrn 1.522
_exptl_crystal_density_meas 1.475
_exptl_crystal_density_method flotation
_exptl_crystal_description prism
_exptl_crystal_F_000 1204
_exptl_crystal_size_max 0.4163
_exptl_crystal_size_mid 0.3122
_exptl_crystal_size_min 0.0800
_refine_diff_density_max 0.774
_refine_diff_density_min -0.312
_refine_ls_extinction_method none
_refine_ls_goodness_of_fit_ref 0.927
_refine_ls_hydrogen_treatment mixed
_refine_ls_matrix_type full
_refine_ls_number_parameters 376
_refine_ls_number_reflns 7480
_refine_ls_number_restraints 2
_refine_ls_restrained_S_all 0.927
_refine_ls_R_factor_all 0.0792
_refine_ls_R_factor_gt 0.0492
_refine_ls_shift/su_max 0.003
_refine_ls_shift/su_mean 0.000
_refine_ls_structure_factor_coef Fsqd
_refine_ls_weighting_details 'calc w=1/[\s^2^(Fo^2^)+(0.0676P)^2^] where P=(Fo^2^+2Fc^2^)/3'
_refine_ls_weighting_scheme calc
_refine_ls_wR_factor_gt 0.1110
_refine_ls_wR_factor_ref 0.1194
_reflns_number_gt 4848
_reflns_number_total 7480
_reflns_threshold_expression I>2\s(I)
_cod_data_source_file fj2176.cif
_cod_data_source_block I
_cod_original_sg_symbol_H-M 'P 21/n'
_cod_original_formula_sum 'C26 H18 Mn1 N10 O4'
_cod_database_code 2220488
_cod_database_fobs_code 2220488

loop_
_symmetry_equiv_pos_as_xyz
'x, y, z'
'-x+1/2, y+1/2, -z+1/2'
'-x, -y, -z'
'x-1/2, -y-1/2, z-1/2'

loop_
_atom_site_type_symbol
_atom_site_label
_atom_site_fract_x
_atom_site_fract_y
_atom_site_fract_z
_atom_site_U_iso_or_equiv
_atom_site_adp_type
_atom_site_calc_flag
_atom_site_refinement_flags
_atom_site_occupancy
_atom_site_disorder_assembly
_atom_site_disorder_group
Mn Mn1 0.666558(19) 0.45676(3) 0.206427(15) 0.02617(9) Uani d . 1 . .
N N1 0.78906(11) 0.48216(15) 0.29414(8) 0.0258(3) Uani d . 1 . .
N N2 0.80556(10) 0.38970(15) 0.16256(8) 0.0244(3) Uani d . 1 . .
N N3 0.63611(11) 0.34999(16) 0.09605(9) 0.0302(4) Uani d . 1 . .
O O1 0.51063(11) 0.51437(17) 0.19225(9) 0.0447(4) Uani d . 1 . .
O O2 0.58673(10) 0.60852(16) 0.28292(8) 0.0424(4) Uani d . 1 . .
O O1W 0.63075(10) 0.27874(16) 0.26656(9) 0.0386(4) Uani d D 1 . .
H H1W 0.5843(14) 0.239(3) 0.2725(15) 0.058 Uiso d D 1 . .
H H2W 0.6758(15) 0.237(2) 0.2837(13) 0.058 Uiso d D 1 . .
O O3 0.44256(10) 0.67307(17) 0.25070(9) 0.0483(4) Uani d . 1 . .
N N4 0.84607(13) 0.11733(18) 0.00078(9) 0.0397(4) Uani d . 1 . .
N N5 0.97237(11) 0.37317(17) 0.10010(8) 0.0298(4) Uani d . 1 . .
N N6 1.03910(11) 0.63452(17) 0.22266(9) 0.0348(4) Uani d . 1 . .
N N7 0.70245(13) 0.64756(18) 0.14738(10) 0.0399(4) Uani d . 1 . .
N N8 0.77072(15) 0.6846(3) 0.03399(12) 0.0622(6) Uani d . 1 . .
N N9 0.6902(2) 0.7210(4) -0.08341(14) 0.1065(12) Uani d . 1 . .
N N10 0.51142(11) 0.60058(17) 0.24260(9) 0.0321(4) Uani d . 1 . .
C C1 0.87743(13) 0.45325(18) 0.27688(10) 0.0242(4) Uani d . 1 . .
C C2 0.95391(14) 0.4433(2) 0.32828(11) 0.0325(4) Uani d . 1 . .
H H2 1.0141 0.4195 0.3153 0.039 Uiso calc R 1 . .
C C3 0.93869(15) 0.4693(2) 0.39852(11) 0.0377(5) Uani d . 1 . .
H H3 0.9889 0.4644 0.4337 0.045 Uiso calc R 1 . .
C C4 0.84871(15) 0.5027(2) 0.41657(11) 0.0360(5) Uani d . 1 . .
H H4 0.8373 0.5222 0.4638 0.043 Uiso calc R 1 . .
C C5 0.77617(14) 0.5066(2) 0.36298(11) 0.0315(4) Uani d . 1 . .
H H5 0.7151 0.5272 0.3753 0.038 Uiso calc R 1 . .
C C6 0.71035(13) 0.33917(19) 0.05521(10) 0.0271(4) Uani d . 1 . .
C C7 0.69805(15) 0.3326(2) -0.01871(11) 0.0374(5) Uani d . 1 . .
H H7 0.7505 0.3313 -0.0459 0.045 Uiso calc R 1 . .
C C8 0.60688(17) 0.3280(2) -0.05189(12) 0.0472(6) Uani d . 1 . .
H H8 0.5971 0.3241 -0.1016 0.057 Uiso calc R 1 . .
C C9 0.53124(16) 0.3294(2) -0.01012(13) 0.0470(6) Uani d . 1 . .
H H9 0.4694 0.3213 -0.0309 0.056 Uiso calc R 1 . .
C C10 0.54801(14) 0.3427(2) 0.06286(12) 0.0394(5) Uani d . 1 . .
H H10 0.4962 0.3470 0.0906 0.047 Uiso calc R 1 . .
C C11 0.80572(13) 0.34520(18) 0.09524(9) 0.0253(4) Uani d . 1 . .
C C12 0.89402(13) 0.31643(19) 0.06821(10) 0.0281(4) Uani d . 1 . .
C C13 0.88645(12) 0.42660(18) 0.19952(10) 0.0242(4) Uani d . 1 . .
C C14 0.96892(13) 0.43718(19) 0.16272(10) 0.0266(4) Uani d . 1 . .
C C15 1.05445(13) 0.5179(2) 0.18756(10) 0.0292(4) Uani d . 1 . .
C C16 1.14420(14) 0.4738(2) 0.17324(12) 0.0371(5) Uani d . 1 . .
H H16 1.1523 0.3931 0.1480 0.045 Uiso calc R 1 . .
C C17 1.22185(15) 0.5528(3) 0.19744(14) 0.0480(6) Uani d . 1 . .
H H17 1.2832 0.5262 0.1887 0.058 Uiso calc R 1 . .
C C18 1.20685(16) 0.6706(3) 0.23433(14) 0.0530(6) Uani d . 1 . .
H H18 1.2580 0.7242 0.2519 0.064 Uiso calc R 1 . .
C C19 1.11509(16) 0.7090(2) 0.24518(13) 0.0459(6) Uani d . 1 . .
H H19 1.1056 0.7905 0.2693 0.055 Uiso calc R 1 . .
C C20 0.90828(14) 0.2209(2) 0.00846(10) 0.0304(4) Uani d . 1 . .
C C21 0.98469(15) 0.2352(2) -0.03278(11) 0.0406(5) Uani d . 1 . .
H H21 1.0265 0.3085 -0.0260 0.049 Uiso calc R 1 . .
C C22 0.99719(19) 0.1369(3) -0.08467(12) 0.0523(6) Uani d . 1 . .
H H22 1.0479 0.1432 -0.1134 0.063 Uiso calc R 1 . .
C C23 0.9341(2) 0.0306(3) -0.09314(13) 0.0547(7) Uani d . 1 . .
H H23 0.9412 -0.0367 -0.1275 0.066 Uiso calc R 1 . .
C C24 0.85993(19) 0.0258(2) -0.04955(14) 0.0517(6) Uani d . 1 . .
H H24 0.8169 -0.0462 -0.0558 0.062 Uiso calc R 1 . .
C C25 0.72974(15) 0.6673(2) 0.09222(13) 0.0368(5) Uani d . 1 . .
C C26 0.72404(19) 0.7046(3) -0.02745(15) 0.0559(7) Uani d . 1 . .

loop_
_atom_site_aniso_label
_atom_site_aniso_U_11
_atom_site_aniso_U_22
_atom_site_aniso_U_33
_atom_site_aniso_U_12
_atom_site_aniso_U_13
_atom_site_aniso_U_23
Mn1 0.02005(14) 0.03028(16) 0.02787(16) 0.00049(11) -0.00010(10) -0.00116(12)
N1 0.0219(8) 0.0282(8) 0.0271(8) 0.0000(6) -0.0003(6) -0.0003(6)
N2 0.0204(7) 0.0269(8) 0.0251(8) 0.0003(6) -0.0021(6) -0.0009(6)
N3 0.0219(8) 0.0328(9) 0.0350(9) -0.0007(6) -0.0036(7) -0.0055(7)
O1 0.0369(9) 0.0503(9) 0.0458(9) 0.0057(7) -0.0047(7) -0.0149(8)
O2 0.0284(8) 0.0533(10) 0.0436(9) 0.0041(7) -0.0096(7) -0.0050(8)
O1W 0.0255(8) 0.0370(9) 0.0528(9) -0.0031(6) -0.0008(7) 0.0092(7)
O3 0.0277(8) 0.0557(10) 0.0618(10) 0.0143(7) 0.0046(7) -0.0050(8)
N4 0.0423(10) 0.0398(10) 0.0380(10) -0.0039(8) 0.0098(8) -0.0084(8)
N5 0.0228(8) 0.0358(9) 0.0307(8) -0.0010(6) 0.0025(7) -0.0006(7)
N6 0.0246(8) 0.0384(10) 0.0410(10) -0.0014(7) -0.0009(7) -0.0049(8)
N7 0.0442(11) 0.0323(10) 0.0425(11) 0.0007(8) -0.0020(9) 0.0041(8)
N8 0.0456(12) 0.0891(18) 0.0531(13) -0.0092(12) 0.0118(11) 0.0062(12)
N9 0.085(2) 0.184(4) 0.0492(16) -0.030(2) -0.0023(15) 0.0184(19)
N10 0.0250(8) 0.0374(9) 0.0340(9) 0.0026(7) 0.0023(7) 0.0033(8)
C1 0.0232(9) 0.0247(9) 0.0244(9) -0.0010(7) -0.0008(7) 0.0012(7)
C2 0.0222(9) 0.0421(12) 0.0322(10) 0.0045(8) -0.0039(8) -0.0009(9)
C3 0.0352(11) 0.0465(13) 0.0293(10) 0.0023(9) -0.0104(9) -0.0015(9)
C4 0.0433(12) 0.0399(11) 0.0244(10) 0.0016(9) 0.0001(9) -0.0035(8)
C5 0.0298(10) 0.0349(10) 0.0301(10) 0.0015(8) 0.0044(8) -0.0026(8)
C6 0.0243(9) 0.0260(9) 0.0299(10) -0.0001(7) -0.0042(8) -0.0031(8)
C7 0.0347(11) 0.0454(12) 0.0310(11) 0.0026(9) -0.0036(9) -0.0008(9)
C8 0.0478(14) 0.0553(15) 0.0355(12) 0.0057(11) -0.0164(10) -0.0070(11)
C9 0.0319(11) 0.0535(14) 0.0526(14) 0.0025(10) -0.0161(10) -0.0121(12)
C10 0.0231(10) 0.0444(13) 0.0497(13) -0.0008(9) -0.0051(9) -0.0131(10)
C11 0.0236(9) 0.0261(9) 0.0257(9) 0.0001(7) -0.0014(7) 0.0000(7)
C12 0.0260(9) 0.0314(10) 0.0266(9) 0.0000(8) 0.0008(8) 0.0014(8)
C13 0.0198(8) 0.0256(9) 0.0266(9) 0.0025(7) -0.0025(7) -0.0007(7)
C14 0.0205(9) 0.0298(10) 0.0290(9) 0.0016(7) -0.0014(7) -0.0006(8)
C15 0.0204(9) 0.0357(11) 0.0310(10) -0.0017(7) -0.0009(7) 0.0017(8)
C16 0.0233(10) 0.0424(12) 0.0456(12) 0.0007(8) 0.0028(9) -0.0035(10)
C17 0.0205(10) 0.0605(15) 0.0624(16) -0.0012(10) -0.0005(10) -0.0021(13)
C18 0.0262(11) 0.0605(16) 0.0708(17) -0.0119(11) -0.0050(11) -0.0108(14)
C19 0.0358(12) 0.0441(13) 0.0565(14) -0.0066(10) -0.0036(11) -0.0125(11)
C20 0.0305(10) 0.0349(11) 0.0257(9) 0.0040(8) 0.0021(8) 0.0001(8)
C21 0.0350(11) 0.0513(13) 0.0367(12) 0.0006(10) 0.0103(9) -0.0003(10)
C22 0.0533(15) 0.0690(18) 0.0374(13) 0.0108(13) 0.0209(11) -0.0010(12)
C23 0.0729(19) 0.0531(16) 0.0396(13) 0.0094(13) 0.0147(13) -0.0128(11)
C24 0.0624(17) 0.0437(14) 0.0500(14) -0.0076(11) 0.0112(12) -0.0135(11)
C25 0.0302(11) 0.0321(11) 0.0464(13) -0.0029(8) -0.0076(10) 0.0002(10)
C26 0.0520(16) 0.0694(18) 0.0481(15) -0.0163(13) 0.0146(13) -0.0007(13)

loop_
_atom_type_symbol
_atom_type_description
_atom_type_scat_dispersion_real
_atom_type_scat_dispersion_imag
_atom_type_scat_source
C C 0.0033 0.0016 'International Tables Vol C Tables 4.2.6.8 and 6.1.1.4'
H H 0 0 'International Tables Vol C Tables 4.2.6.8 and 6.1.1.4'
N N 0.0061 0.0033 'International Tables Vol C Tables 4.2.6.8 and 6.1.1.4'
O O 0.0106 0.006 'International Tables Vol C Tables 4.2.6.8 and 6.1.1.4'
Mn Mn 0.3368 0.7283 'International Tables Vol C Tables 4.2.6.8 and 6.1.1.4'

loop_
_geom_angle_atom_site_label_1
_geom_angle_atom_site_label_2
_geom_angle_atom_site_label_3
_geom_angle_site_symmetry_1
_geom_angle_site_symmetry_3
_geom_angle
_geom_angle_publ_flag
O1W Mn1 N7 . . 177.74(7) ?
O1W Mn1 O1 . . 89.83(6) ?
N7 Mn1 O1 . . 89.42(7) ?
O1W Mn1 N2 . . 101.50(6) ?
N7 Mn1 N2 . . 80.11(6) ?
O1 Mn1 N2 . . 152.04(6) ?
O1W Mn1 N1 . . 84.71(6) ?
N7 Mn1 N1 . . 94.37(6) ?
O1 Mn1 N1 . . 136.40(6) ?
N2 Mn1 N1 . . 70.72(5) n
O1W Mn1 N3 . . 93.87(6) ?
N7 Mn1 N3 . . 88.18(6) ?
O1 Mn1 N3 . . 84.12(6) ?
N2 Mn1 N3 . . 69.81(5) n
N1 Mn1 N3 . . 139.34(6) ?
O1W Mn1 O2 . . 92.71(6) ?
N7 Mn1 O2 . . 85.11(6) ?
O1 Mn1 O2 . . 54.58(5) n
N2 Mn1 O2 . . 148.05(5) ?
N1 Mn1 O2 . . 82.45(5) ?
N3 Mn1 O2 . . 138.12(5) ?
C5 N1 C1 . . 117.95(16) ?
C5 N1 Mn1 . . 123.77(13) ?
C1 N1 Mn1 . . 117.69(12) ?
C11 N2 C13 . . 120.85(16) ?
C11 N2 Mn1 . . 119.97(11) ?
C13 N2 Mn1 . . 117.31(12) ?
C10 N3 C6 . . 117.61(17) ?
C10 N3 Mn1 . . 122.22(13) ?
C6 N3 Mn1 . . 116.22(12) ?
N10 O1 Mn1 . . 97.27(11) ?
N10 O2 Mn1 . . 90.98(11) ?
Mn1 O1W H1W . . 135(2) ?
Mn1 O1W H2W . . 114.3(19) ?
H1W O1W H2W . . 110(3) ?
C24 N4 C20 . . 117.06(19) ?
C14 N5 C12 . . 120.17(16) ?
C19 N6 C15 . . 117.48(18) ?
C25 N7 Mn1 . . 133.43(17) n
C25 N8 C26 . . 122.9(2) n
O3 N10 O2 . . 122.18(17) ?
O3 N10 O1 . . 121.26(17) ?
O2 N10 O1 . . 116.56(16) ?
N1 C1 C2 . . 122.17(17) ?
N1 C1 C13 . . 115.05(15) ?
C2 C1 C13 . . 122.73(17) ?
C3 C2 C1 . . 118.60(18) ?
C3 C2 H2 . . 120.7 ?
C1 C2 H2 . . 120.7 ?
C2 C3 C4 . . 119.67(19) ?
C2 C3 H3 . . 120.2 ?
C4 C3 H3 . . 120.2 ?
C5 C4 C3 . . 118.29(19) ?
C5 C4 H4 . . 120.9 ?
C3 C4 H4 . . 120.9 ?
N1 C5 C4 . . 123.26(18) ?
N1 C5 H5 . . 118.4 ?
C4 C5 H5 . . 118.4 ?
N3 C6 C7 . . 121.95(17) ?
N3 C6 C11 . . 114.99(16) ?
C7 C6 C11 . . 122.91(18) ?
C6 C7 C8 . . 119.3(2) ?
C6 C7 H7 . . 120.3 ?
C8 C7 H7 . . 120.3 ?
C9 C8 C7 . . 118.7(2) ?
C9 C8 H8 . . 120.6 ?
C7 C8 H8 . . 120.6 ?
C8 C9 C10 . . 119.1(2) ?
C8 C9 H9 . . 120.4 ?
C10 C9 H9 . . 120.4 ?
N3 C10 C9 . . 123.0(2) ?
N3 C10 H10 . . 118.5 ?
C9 C10 H10 . . 118.5 ?
N2 C11 C12 . . 118.14(16) ?
N2 C11 C6 . . 114.86(16) ?
C12 C11 C6 . . 126.90(17) ?
N5 C12 C11 . . 118.71(17) ?
N5 C12 C20 . . 116.28(16) ?
C11 C12 C20 . . 124.94(17) ?
N2 C13 C14 . . 118.22(16) ?
N2 C13 C1 . . 114.65(16) ?
C14 C13 C1 . . 127.13(16) ?
N5 C14 C13 . . 119.12(16) ?
N5 C14 C15 . . 116.12(16) ?
C13 C14 C15 . . 124.75(17) ?
N6 C15 C16 . . 123.04(18) ?
N6 C15 C14 . . 116.53(17) ?
C16 C15 C14 . . 120.42(18) ?
C15 C16 C17 . . 118.3(2) ?
C15 C16 H16 . . 120.9 ?
C17 C16 H16 . . 120.9 ?
C18 C17 C16 . . 119.0(2) ?
C18 C17 H17 . . 120.5 ?
C16 C17 H17 . . 120.5 ?
C17 C18 C19 . . 119.2(2) ?
C17 C18 H18 . . 120.4 ?
C19 C18 H18 . . 120.4 ?
N6 C19 C18 . . 123.0(2) ?
N6 C19 H19 . . 118.5 ?
C18 C19 H19 . . 118.5 ?
N4 C20 C21 . . 123.30(19) ?
N4 C20 C12 . . 115.50(17) ?
C21 C20 C12 . . 121.08(18) ?
C20 C21 C22 . . 118.0(2) ?
C20 C21 H21 . . 121.0 ?
C22 C21 H21 . . 121.0 ?
C23 C22 C21 . . 119.3(2) ?
C23 C22 H22 . . 120.3 ?
C21 C22 H22 . . 120.3 ?
C22 C23 C24 . . 118.3(2) ?
C22 C23 H23 . . 120.9 ?
C24 C23 H23 . . 120.9 ?
N4 C24 C23 . . 124.0(2) ?
N4 C24 H24 . . 118.0 ?
C23 C24 H24 . . 118.0 ?
N7 C25 N8 . . 172.7(2) n
N9 C26 N8 . . 174.4(3) n

loop_
_geom_bond_atom_site_label_1
_geom_bond_atom_site_label_2
_geom_bond_site_symmetry_2
_geom_bond_distance
_geom_bond_publ_flag
Mn1 O1W . 2.1537(15) y
Mn1 N7 . 2.2457(18) y
Mn1 O1 . 2.2648(15) y
Mn1 N2 . 2.2796(15) y
Mn1 N1 . 2.3015(15) y
Mn1 N3 . 2.3247(16) y
Mn1 O2 . 2.4021(15) y
N1 C5 . 1.337(2) ?
N1 C1 . 1.341(2) ?
N2 C11 . 1.333(2) ?
N2 C13 . 1.336(2) ?
N3 C10 . 1.346(2) ?
N3 C6 . 1.348(2) ?
O1 N10 . 1.264(2) ?
O2 N10 . 1.256(2) ?
O1W H1W . 0.776(16) ?
O1W H2W . 0.800(16) ?
O3 N10 . 1.221(2) ?
N4 C24 . 1.325(3) ?
N4 C20 . 1.340(3) ?
N5 C14 . 1.333(2) ?
N5 C12 . 1.334(2) ?
N6 C19 . 1.336(3) ?
N6 C15 . 1.342(3) ?
N7 C25 . 1.146(3) n
N8 C25 . 1.284(3) n
N8 C26 . 1.294(4) n
N9 C26 . 1.128(4) n
C1 C2 . 1.391(2) ?
C1 C13 . 1.487(2) ?
C2 C3 . 1.373(3) ?
C2 H2 . 0.9300 ?
C3 C4 . 1.377(3) ?
C3 H3 . 0.9300 ?
C4 C5 . 1.376(3) ?
C4 H4 . 0.9300 ?
C5 H5 . 0.9300 ?
C6 C7 . 1.383(3) ?
C6 C11 . 1.488(2) ?
C7 C8 . 1.384(3) ?
C7 H7 . 0.9300 ?
C8 C9 . 1.371(3) ?
C8 H8 . 0.9300 ?
C9 C10 . 1.374(3) ?
C9 H9 . 0.9300 ?
C10 H10 . 0.9300 ?
C11 C12 . 1.408(3) ?
C12 C20 . 1.483(3) ?
C13 C14 . 1.401(3) ?
C14 C15 . 1.485(3) ?
C15 C16 . 1.383(3) ?
C16 C17 . 1.387(3) ?
C16 H16 . 0.9300 ?
C17 C18 . 1.367(3) ?
C17 H17 . 0.9300 ?
C18 C19 . 1.377(3) ?
C18 H18 . 0.9300 ?
C19 H19 . 0.9300 ?
C20 C21 . 1.381(3) ?
C21 C22 . 1.387(3) ?
C21 H21 . 0.9300 ?
C22 C23 . 1.369(4) ?
C22 H22 . 0.9300 ?
C23 C24 . 1.377(3) ?
C23 H23 . 0.9300 ?
C24 H24 . 0.9300 ?

loop_
_geom_hbond_atom_site_label_D
_geom_hbond_atom_site_label_H
_geom_hbond_atom_site_label_A
_geom_hbond_site_symmetry_A
_geom_hbond_distance_DH
_geom_hbond_distance_HA
_geom_hbond_distance_DA
_geom_hbond_angle_DHA
_geom_hbond_publ_flag
O1W H1W N6 2_645 0.78(2) 2.03(2) 2.800(2) 174(3) yes
O1W H2W N7 2_645 0.80(2) 2.24(2) 3.029(2) 168(2) yes
C5 H5 O2 . 0.9300 2.5300 3.122(2) 122.00 no
C7 H7 N4 . 0.9300 2.6000 2.966(3) 104.00 no
C10 H10 O1 . 0.9300 2.5100 3.027(3) 116.00 no

loop_
_geom_torsion_atom_site_label_1
_geom_torsion_atom_site_label_2
_geom_torsion_atom_site_label_3
_geom_torsion_atom_site_label_4
_geom_torsion_site_symmetry_1
_geom_torsion_site_symmetry_2
_geom_torsion_site_symmetry_3
_geom_torsion_site_symmetry_4
_geom_torsion
_geom_torsion_publ_flag
O1W Mn1 N1 C5 . . . . -63.95(15) ?
N7 Mn1 N1 C5 . . . . 113.98(16) ?
O1 Mn1 N1 C5 . . . . 20.22(19) ?
N2 Mn1 N1 C5 . . . . -168.10(16) ?
N3 Mn1 N1 C5 . . . . -153.72(14) ?
O2 Mn1 N1 C5 . . . . 29.50(15) ?
O1W Mn1 N1 C1 . . . . 107.06(13) ?
N7 Mn1 N1 C1 . . . . -75.01(14) ?
O1 Mn1 N1 C1 . . . . -168.77(12) ?
N2 Mn1 N1 C1 . . . . 2.91(12) ?
N3 Mn1 N1 C1 . . . . 17.29(17) ?
O2 Mn1 N1 C1 . . . . -159.49(13) ?
O1W Mn1 N2 C11 . . . . 100.10(14) ?
N7 Mn1 N2 C11 . . . . -81.53(14) ?
O1 Mn1 N2 C11 . . . . -12.0(2) ?
N1 Mn1 N2 C11 . . . . -179.74(15) ?
N3 Mn1 N2 C11 . . . . 10.18(13) ?
O2 Mn1 N2 C11 . . . . -145.24(13) ?
O1W Mn1 N2 C13 . . . . -95.37(13) ?
N7 Mn1 N2 C13 . . . . 83.01(13) ?
O1 Mn1 N2 C13 . . . . 152.51(13) ?
N1 Mn1 N2 C13 . . . . -15.21(12) ?
N3 Mn1 N2 C13 . . . . 174.72(14) ?
O2 Mn1 N2 C13 . . . . 19.30(19) ?
O1W Mn1 N3 C10 . . . . 84.37(16) ?
N7 Mn1 N3 C10 . . . . -94.67(16) ?
O1 Mn1 N3 C10 . . . . -5.06(16) ?
N2 Mn1 N3 C10 . . . . -174.79(17) ?
N1 Mn1 N3 C10 . . . . 170.75(14) ?
O2 Mn1 N3 C10 . . . . -14.0(2) ?
O1W Mn1 N3 C6 . . . . -118.53(13) ?
N7 Mn1 N3 C6 . . . . 62.43(14) ?
O1 Mn1 N3 C6 . . . . 152.04(14) ?
N2 Mn1 N3 C6 . . . . -17.70(13) ?
N1 Mn1 N3 C6 . . . . -32.16(17) ?
O2 Mn1 N3 C6 . . . . 143.05(12) ?
O1W Mn1 O1 N10 . . . . 97.99(12) ?
N7 Mn1 O1 N10 . . . . -79.87(13) ?
N2 Mn1 O1 N10 . . . . -147.21(12) ?
N1 Mn1 O1 N10 . . . . 15.86(16) ?
N3 Mn1 O1 N10 . . . . -168.10(12) ?
O2 Mn1 O1 N10 . . . . 4.54(10) ?
O1W Mn1 O2 N10 . . . . -92.39(11) ?
N7 Mn1 O2 N10 . . . . 88.24(11) ?
O1 Mn1 O2 N10 . . . . -4.53(10) ?
N2 Mn1 O2 N10 . . . . 150.67(11) ?
N1 Mn1 O2 N10 . . . . -176.69(11) ?
N3 Mn1 O2 N10 . . . . 6.46(15) ?
O1 Mn1 N7 C25 . . . . -110.2(2) ?
N2 Mn1 N7 C25 . . . . 43.7(2) ?
N1 Mn1 N7 C25 . . . . 113.3(2) ?
N3 Mn1 N7 C25 . . . . -26.1(2) ?
O2 Mn1 N7 C25 . . . . -164.7(2) ?
Mn1 O2 N10 O3 . . . . -171.75(17) ?
Mn1 O2 N10 O1 . . . . 7.42(17) ?
Mn1 O1 N10 O3 . . . . 171.25(16) ?
Mn1 O1 N10 O2 . . . . -7.93(18) ?
C5 N1 C1 C2 . . . . 2.4(3) ?
Mn1 N1 C1 C2 . . . . -169.16(14) ?
C5 N1 C1 C13 . . . . 179.72(16) ?
Mn1 N1 C1 C13 . . . . 8.2(2) ?
N1 C1 C2 C3 . . . . -2.6(3) ?
C13 C1 C2 C3 . . . . -179.76(18) ?
C1 C2 C3 C4 . . . . 0.8(3) ?
C2 C3 C4 C5 . . . . 1.1(3) ?
C1 N1 C5 C4 . . . . -0.4(3) ?
Mn1 N1 C5 C4 . . . . 170.63(15) ?
C3 C4 C5 N1 . . . . -1.4(3) ?
C10 N3 C6 C7 . . . . 5.5(3) ?
Mn1 N3 C6 C7 . . . . -152.74(16) ?
C10 N3 C6 C11 . . . . -178.84(17) ?
Mn1 N3 C6 C11 . . . . 23.0(2) ?
N3 C6 C7 C8 . . . . -4.3(3) ?
C11 C6 C7 C8 . . . . -179.65(19) ?
C6 C7 C8 C9 . . . . -0.4(3) ?
C7 C8 C9 C10 . . . . 3.5(4) ?
C6 N3 C10 C9 . . . . -2.1(3) ?
Mn1 N3 C10 C9 . . . . 154.67(18) ?
C8 C9 C10 N3 . . . . -2.4(4) ?
C13 N2 C11 C12 . . . . 10.4(3) ?
Mn1 N2 C11 C12 . . . . 174.40(13) ?
C13 N2 C11 C6 . . . . -166.21(16) ?
Mn1 N2 C11 C6 . . . . -2.2(2) ?
N3 C6 C11 N2 . . . . -13.9(2) ?
C7 C6 C11 N2 . . . . 161.74(19) ?
N3 C6 C11 C12 . . . . 169.79(18) ?
C7 C6 C11 C12 . . . . -14.5(3) ?
C14 N5 C12 C11 . . . . 10.7(3) ?
C14 N5 C12 C20 . . . . -166.23(17) ?
N2 C11 C12 N5 . . . . -20.9(3) n
C6 C11 C12 N5 . . . . 155.22(18) ?
N2 C11 C12 C20 . . . . 155.68(18) ?
C6 C11 C12 C20 . . . . -28.1(3) ?
C11 N2 C13 C14 . . . . 9.5(3) ?
Mn1 N2 C13 C14 . . . . -154.90(13) ?
C11 N2 C13 C1 . . . . -170.97(16) ?
Mn1 N2 C13 C1 . . . . 24.63(19) ?
N1 C1 C13 N2 . . . . -21.5(2) ?
C2 C1 C13 N2 . . . . 155.81(17) ?
N1 C1 C13 C14 . . . . 157.98(18) ?
C2 C1 C13 C14 . . . . -24.7(3) ?
C12 N5 C14 C13 . . . . 9.4(3) ?
C12 N5 C14 C15 . . . . -169.43(17) ?
N2 C13 C14 N5 . . . . -19.9(3) n
C1 C13 C14 N5 . . . . 160.60(17) ?
N2 C13 C14 C15 . . . . 158.84(17) ?
C1 C13 C14 C15 . . . . -20.6(3) ?
C19 N6 C15 C16 . . . . -0.9(3) ?
C19 N6 C15 C14 . . . . -179.71(19) ?
N5 C14 C15 N6 . . . . 144.16(18) ?
C13 C14 C15 N6 . . . . -34.6(3) ?
N5 C14 C15 C16 . . . . -34.7(3) ?
C13 C14 C15 C16 . . . . 146.5(2) ?
N6 C15 C16 C17 . . . . 1.1(3) ?
C14 C15 C16 C17 . . . . 179.9(2) ?
C15 C16 C17 C18 . . . . 0.0(4) ?
C16 C17 C18 C19 . . . . -1.3(4) ?
C15 N6 C19 C18 . . . . -0.5(4) ?
C17 C18 C19 N6 . . . . 1.6(4) ?
C24 N4 C20 C21 . . . . -0.4(3) ?
C24 N4 C20 C12 . . . . -176.33(19) ?
N5 C12 C20 N4 . . . . 147.61(18) ?
C11 C12 C20 N4 . . . . -29.1(3) ?
N5 C12 C20 C21 . . . . -28.5(3) ?
C11 C12 C20 C21 . . . . 154.8(2) ?
N4 C20 C21 C22 . . . . 0.0(3) ?
C12 C20 C21 C22 . . . . 175.8(2) ?
C20 C21 C22 C23 . . . . 0.0(4) ?
C21 C22 C23 C24 . . . . 0.3(4) ?
C20 N4 C24 C23 . . . . 0.7(4) ?
C22 C23 C24 N4 . . . . -0.6(4) ?
